data_2000903
loop_
_publ_author_name
'Kalsbeek, N.'

_publ_section_title
;
 Structures of a partially deuterated sodium trihydrogen dimalonate and
 sodium hydrogen malonate (a reinvestigation) at 120 K
;
_journal_issue 5
_journal_name_full 'Acta Crystallographica Section C'
_journal_page_first 878
_journal_page_last 883
_journal_paper_doi 10.1107/S0108270191012489
_journal_volume 48
_journal_year 1992
_chemical_formula_moiety 'Na1,C3 H3 O4'
_chemical_formula_sum 'C3 H3 Na O4'
_chemical_formula_weight 126.04
_symmetry_cell_setting monoclinic
_symmetry_space_group_name_Hall '-P 2ybc'
_symmetry_space_group_name_H-M 'P 1 21/c 1'
_cell_angle_alpha 90
_cell_angle_beta 100.49(3)
_cell_angle_gamma 90
_cell_formula_units_Z 4
_cell_length_a 6.671(2)
_cell_length_b 7.390(3)
_cell_length_c 9.359(4)
_cell_volume 453.7(3)
_diffrn_radiation_type Mo
_diffrn_radiation_wavelength 0.71073
_exptl_absorpt_coefficient_mu 0.2363
_exptl_crystal_density_diffrn 1.845
_exptl_crystal_F_000 256
_cod_data_source_file ab0248.cif
_cod_data_source_block ab0248b
_cod_original_cell_volume 453.7(5)
_cod_original_formula_sum 'C3 H3 Na1 O4'
_cod_database_code 2000903

loop_
_atom_site_label
_atom_site_fract_x
_atom_site_fract_y
_atom_site_fract_z
_atom_site_U_iso_or_equiv
Na .75541(5) .04664(5) .55929(4) .00895(6)
O(1) .06364(9) .41006(10) .71944(8) .01470(10)
O(2) .07650(9) .18217(9) .56424(7) .01180(10)
O(3) .69316(9) .30616(10) .68982(7) .01220(10)
O(4) .50983(9) .39747(10) .85438(7) .01270(10)
C(1) .15162(11) .31761(11) .62724(8) .00840(10)
C(2) .35091(11) .39503(12) .60246(9) .00910(10)
C(3) .53172(11) .36271(11) .72761(9) .00790(10)
H(1) -.054(3) .365(3) .719(2) .042(5)
H(2) .379(2) .349(2) .515(2) .011(3)
H(3) .334(2) .521(2) .593(2) .019(4)

loop_
_geom_bond_atom_site_label_1
_geom_bond_atom_site_label_2
_geom_bond_distance
C(1) O(1) 1.3191(11)
C(1) O(2) 1.2219(10)
C(3) O(3) 1.2643(10)
C(3) O(4) 1.2482(11)
C(1) C(2) 1.5037(11)
C(2) C(3) 1.5393(10)
